data_2101645
loop_
_publ_author_name
'Lee, Chi-Rung'
'Wang, Chih-Chieh'
'Wang, Yu'

_publ_section_title
;
 Structural relationship of various squarates
;
_journal_issue 6
_journal_name_full 'Acta Crystallographica Section B'
_journal_page_first 966
_journal_page_last 975
_journal_paper_doi 10.1107/S0108768196009639
_journal_volume 52
_journal_year 1996
_chemical_formula_moiety '[Co (C4 O4 )(H2 O)2 ],0.33H2 O'
_chemical_formula_sum 'C4 H4.67 Co O6.33'
_chemical_formula_weight 213.01
_chemical_name_systematic ?
_space_group_IT_number 222
_symmetry_cell_setting cubic
_symmetry_space_group_name_Hall '-P 4a 2bc 3'
_symmetry_space_group_name_H-M 'P n -3 n :2'
_cell_angle_alpha 90.0
_cell_angle_beta 90.0
_cell_angle_gamma 90.0
_cell_formula_units_Z 24
_cell_length_a 16.255(3)
_cell_length_b 16.255(3)
_cell_length_c 16.255(3)
_cell_measurement_reflns_used 25
_cell_measurement_temperature 298
_cell_measurement_theta_max 13.81
_cell_measurement_theta_min 9.39
_cell_volume 4295.0(14)
_computing_data_reduction ' NRCVAX DATRD2 (Gabe, Le Page, Charland, Lee & White, 1989)'
_computing_molecular_graphics ' NRCVAX (Gabe, Le Page, Charland, Lee & White, 1989)'
_computing_publication_material ' NRCVAX TABLES (Gabe, Le Page, Charland, Lee & White, 1989)'
_computing_structure_refinement ' NRCVAX LSTSQ (Gabe, Le Page, Charland, Lee & White, 1989)'
_computing_structure_solution ' NRCVAX SOLVER (Gabe, Le Page, Charland, Lee & White, 1989)'
_diffrn_ambient_temperature 298
_diffrn_measurement_device 'Nonius CAD-4    '
_diffrn_measurement_method '\q/2\q b/P/b '
_diffrn_radiation_monochromator graphite
_diffrn_radiation_source 'xray tube'
_diffrn_radiation_type MoK\a
_diffrn_radiation_wavelength 0.7107
_diffrn_reflns_av_R_equivalents 0.012
_diffrn_reflns_limit_h_max 35
_diffrn_reflns_limit_h_min 1
_diffrn_reflns_limit_k_max 24
_diffrn_reflns_limit_k_min 0
_diffrn_reflns_limit_l_max 20
_diffrn_reflns_limit_l_min 0
_diffrn_reflns_number 4384
_diffrn_reflns_theta_max 50.00
_diffrn_reflns_theta_min 0.00
_diffrn_standards_decay_% 2.0
_diffrn_standards_interval_time 60
_diffrn_standards_number 3
_exptl_absorpt_coefficient_mu 2.37
_exptl_absorpt_correction_T_max 0.6723
_exptl_absorpt_correction_T_min 0.6375
_exptl_absorpt_correction_type 'Gaussian integration'
_exptl_crystal_colour 'pale pink'
_exptl_crystal_density_diffrn 1.977
_exptl_crystal_description cube
_exptl_crystal_F_000 2551.4
_exptl_crystal_size_max 0.20
_exptl_crystal_size_mid 0.20
_exptl_crystal_size_min 0.20
_refine_diff_density_max 1.12
_refine_diff_density_min -1.38
_refine_ls_extinction_coef 1.7783(1300)x10^4^
_refine_ls_extinction_method 'Secondary (Larson, 1970)'
_refine_ls_goodness_of_fit_obs 4.68
_refine_ls_hydrogen_treatment 'H atoms located from a difference Fourier map'
_refine_ls_matrix_type atomblock
_refine_ls_number_parameters 59
_refine_ls_number_reflns 657
_refine_ls_R_factor_all 0.336
_refine_ls_R_factor_obs 0.055
_refine_ls_shift/esd_max 0.001
_refine_ls_structure_factor_coef F
_refine_ls_weighting_details 'w = 1/[\s^2^(F) + 0.00001F^2^]'
_refine_ls_weighting_scheme calc
_refine_ls_wR_factor_all 0.054
_refine_ls_wR_factor_obs 0.051
_reflns_number_observed 657
_reflns_number_total 3798
_reflns_observed_criterion 'Inet > 2.0\s(Inet)'
_cod_data_source_file oa0002.cif
_cod_data_source_block 6
_cod_depositor_comments
;
The following automatic conversions were performed:
'_symmetry_cell_setting' value 'Cubic' changed to 'cubic' according to
'/home/saulius/struct/CIF-dictionaries/cif_core.dic' dictionary named
'cif_core.dic' version 2.4.1 from 2010-06-29.

Automatic conversion script
Id: cif_fix_enum 1527 2010-12-29 10:47:43Z saulius 

The following automatic conversions were performed:

'_symmetry_cell_setting' value 'Cubic' changed to 'cubic' according
to /home/saulius/struct/CIF-dictionaries/cif_core.dic dictionary
named 'cif_core.dic' version 2.4.1 from 2010-06-29.

Automatic conversion script
Id: cif_fix_values 1715 2011-07-08 13:25:40Z adriana 

The following automatic conversions were performed:

'_refine_ls_weighting_scheme' value '1/[\s^2^(F) + 0.00001F^2^]' was
changed to 'calc'. New tag '_refine_ls_weighting_details' was
created. The value of the new tag was set to 'w = 1/[\s^2^(F) +
0.00001F^2^]'.

Automatic conversion script
Id: cif_fix_values 3143 2015-03-26 13:38:13Z robertas 
;
_cod_original_cell_volume 4295.0(8)
_cod_original_sg_symbol_H-M 'P n -3 n'
_cod_original_formula_sum 'C4 H4.67 Co O6.33 '
_cod_database_code 2101645

loop_
_symmetry_equiv_pos_as_xyz
x,y,z
x,1/2-y,1/2-z
1/2-x,1/2-y,z
1/2-x,y,1/2-z
1/2-y,x,z
y,x,1/2-z
y,1/2-x,z
1/2-y,1/2-x,1/2-z
y,z,x
1/2-y,1/2-z,x
y,1/2-z,1/2-x
1/2-y,z,1/2-x
1/2-z,y,x
1/2-z,1/2-y,1/2-x
z,1/2-y,x
z,y,1/2-x
z,x,y
1/2-z,x,1/2-y
1/2-z,1/2-x,y
z,1/2-x,1/2-y
1/2-x,1/2-z,1/2-y
1/2-x,z,y
x,1/2-z,y
x,z,1/2-y
-x,-y,-z
-x,1/2+y,1/2+z
1/2+x,1/2+y,-z
1/2+x,-y,1/2+z
1/2+y,-x,-z
-y,-x,1/2+z
-y,1/2+x,-z
1/2+y,1/2+x,1/2+z
-y,-z,-x
1/2+y,1/2+z,-x
-y,1/2+z,1/2+x
1/2+y,-z,1/2+x
1/2+z,-y,-x
1/2+z,1/2+y,1/2+x
-z,1/2+y,-x
-z,-y,1/2+x
-z,-x,-y
1/2+z,-x,1/2+y
1/2+z,1/2+x,-y
-z,1/2+x,1/2+y
1/2+x,1/2+z,1/2+y
1/2+x,-z,-y
-x,1/2+z,-y
-x,-z,1/2+y

loop_
_atom_site_aniso_label
_atom_site_aniso_U_11
_atom_site_aniso_U_22
_atom_site_aniso_U_33
_atom_site_aniso_U_12
_atom_site_aniso_U_13
_atom_site_aniso_U_23
_atom_site_aniso_type_symbol
Co 0.0113(3) 0.0113 0.0113(4) -0.0032(9) -0.0005(6) 0.0005 Co
O1 0.012(4) 0.047(5) 0.009(4) 0.004(3) 0.004(3) 0.002(3) O
O2 0.054(6) 0.007(4) 0.023(4) 0.001(4) 0.007(4) 0.002(3) O
O3 0.022(5) 0.025(5) 0.020(2) -0.002(2) 0.006(3) -0.008(3) O
C1 0.004(3) 0.024(5) 0.010(4) -0.003(3) 0.004(3) 0.005(2) C
C2 0.043(6) 0.022(5) 0.011(5) 0.002(7) 0.009(5) 0.004(3) C

loop_
_atom_site_label
_atom_site_fract_x
_atom_site_fract_y
_atom_site_fract_z
_atom_site_U_iso_or_equiv
_atom_site_thermal_displace_type
_atom_site_refinement_flags
_atom_site_occupancy
_atom_site_type_symbol
Co 0.00201(8) 0.00201 0.25000 0.0113(5) Uani S 1.0 Co
O1 0.1185(4) 0.0140(5) 0.3007(4) 0.023(4) Uani . 1.0 O
O2 -0.0035(5) -0.1195(4) 0.3001(4) 0.028(5) Uani . 1.0 O
O3 -0.0366(4) 0.0402(4) 0.3631(3) 0.022(3) Uani . 1.0 O
C1 0.1918(4) 0.0165(6) 0.2704(5) 0.013(4) Uani . 1.0 C
C2 -0.0009(7) -0.1887(5) 0.2744(6) 0.025(5) Uani . 1.0 C
H1 -0.091(5) 0.058(6) 0.374(6) 0.0600 Uiso . 1.0 H
H2 0.001(5) 0.104(7) 0.382(6) 0.0600 Uiso . 1.0 H
O4 0.25000 0.25000 0.7094(9) 0.04000 Uiso S 0.6667 O
H3 0.308 0.300 0.687 0.0800 Uiso . 0.3333 H

loop_
_atom_type_symbol
_atom_type_scat_dispersion_real
_atom_type_scat_dispersion_imag
_atom_type_scat_source
Co 0.299 0.973 'International Tables Vol. IV Table 2.2B'
C 0.002 0.002 'International Tables Vol. IV Table 2.2B'
O 0.008 0.006 'International Tables Vol. IV Table 2.2B'
H 0.000 0.000 'International Tables Vol. IV Table 2.2B'

loop_
_geom_angle_atom_site_label_1
_geom_angle_atom_site_label_2
_geom_angle_atom_site_label_3
_geom_angle_site_symmetry_1
_geom_angle_site_symmetry_3
_geom_angle
_geom_angle_publ_flag
O1 Co O1 ? 6_555 89.2(3) no
O1 Co O2 ? ? 88.5(3) no
O1 Co O2 ? 6_555 176.8(3) no
O1 Co O3 ? ? 83.9(3) no
O1 Co O3 ? 6_555 96.3(3) no
O1 Co O2 6_555 ? 176.8(3) no
O1 Co O2 6_555 6_555 88.5(3) no
O1 Co O3 6_555 ? 96.3(3) no
O1 Co O3 6_555 6_555 83.9(3) no
O2 Co O2 ? 6_555 93.9(3) no
O2 Co O3 ? ? 85.7(3) no
O2 Co O3 ? 6_555 94.1(3) no
O2 Co O3 6_555 ? 94.1(3) no
O2 Co O3 6_555 6_555 85.7(3) no
O3 Co O3 ? 6_555 179.8(4) no
Co O1 C1 ? ? 134.0(6) no
Co O1 H2 ? 18_555 112(4) no
C1 O1 H2 ? 18_555 112(4) no
Co O2 C2 ? ? 137.0(7) no
Co O3 H1 ? ? 123(6) no
Co O3 H2 ? ? 108(5) no
H1 O3 H2 ? ? 99(7) no
O1 C1 C1 ? 4_555 176.4(8) no
O1 C1 C1 ? 16_555 131.9(8) no
O1 C1 C1 ? 13_555 138.1(8) no
C1 C1 C1 4_555 16_555 45.0(4) no
C1 C1 C1 4_555 13_555 45.0(5) no
C1 C1 C1 16_555 13_555 90.0(6) no
O2 C2 C2 ? 48_555 136.3(9) no
O2 C2 C2 ? 47_545 133.7(9) no
C2 C2 C2 47_545 48_555 90.0(7) no
O3 H1 H2 ? ? 46(5) no
O1 H2 O3 11_555 ? 153(6) no
O1 H2 H1 11_555 ? 124(6) no
O3 H2 H1 ? ? 34(4) no
O4 O4 H3 2_556 ? 105.9(6) no
O4 O4 H3 2_556 3_555 105.9(6) no
O4 O4 H3 2_556 5_555 105.9(6) no
O4 O4 H3 2_556 7_555 105.9(6) no
H3 O4 H3 ? 3_555 148.3(12) no
H3 O4 H3 ? 5_555 85.7(3) no
H3 O4 H3 ? 7_555 85.7(3) no
H3 O4 H3 3_555 5_555 85.7(3) no
H3 O4 H3 3_555 7_555 85.7(3) no
H3 O4 H3 5_555 7_555 148.3(12) no

loop_
_geom_bond_atom_site_label_1
_geom_bond_atom_site_label_2
_geom_bond_site_symmetry_2
_geom_bond_distance
_geom_bond_publ_flag
Co O1 ? 2.074(7) no
Co O1 6_555 2.074(7) no
Co O2 ? 2.138(7) no
Co O2 6_555 2.138(7) no
Co O3 ? 2.040(5) no
Co O3 6_555 2.040(5) no
O1 C1 ? 1.290(9) no
O2 C2 ? 1.201(11) no
O3 H1 ? 0.95(9) no
O3 H2 ? 1.23(11) no
C1 C1 4_555 2.006(14) no
C1 C1 16_555 1.419(10) no
C1 C1 13_555 1.419(10) no
C2 C2 47_545 1.516(12) no
C2 C2 48_555 1.516(12) no
O4 O4 2_556 1.32(3) no

loop_
_geom_contact_atom_site_label_1
_geom_contact_atom_site_label_2
_geom_contact_distance
_geom_contact_site_symmetry_2
_geom_contact_publ_flag
O1 H2 1.57(8) 18_555 no
H1 H2 1.68(12) ? no
H2 O1 1.57(11) 11_555 no
O4 H3 1.303(4) ? no
O4 H3 1.303(4) 3_555 no
O4 H3 1.303(4) 5_555 no
O4 H3 1.303(4) 7_555 no
